data_7048817
loop_
_publ_author_name
'Sch\"afer, Pascal M'
'McKeown, Paul'
'Fuchs, Martin'
'Rittinghaus, Ruth D.'
'Hermann, Alina'
'Henkel, Johanna'
'Seidel, Sebastian'
'Roitzheim, Christoph'
'Ksiazkiewicz, Agnieszka N.'
'Hoffmann, Alexander'
'Pich, Andrij'
'Jones, Matthew D.'
'Herres-Pawlis, Sonja'

_publ_section_title
;
 Tuning a robust system: N,O zinc guanidine catalysts for the ROP of
 lactide.
;
_journal_issue 18
_journal_name_full 'Dalton transactions (Cambridge, England : 2003)'
_journal_page_first 6071
_journal_page_last 6082
_journal_paper_doi 10.1039/c8dt04938f
_journal_volume 48
_journal_year 2019
_chemical_formula_moiety 'C15 H24 Cl2 N4 O2 Zn'
_chemical_formula_sum 'C15 H24 Cl2 N4 O2 Zn'
_chemical_formula_weight 428.65
_chemical_name_common monoclinic
_space_group_IT_number 14
_space_group_name_Hall '-P 2ybc'
_space_group_name_H-M_alt 'P 1 21/c 1'
_symmetry_cell_setting monoclinic
_symmetry_space_group_name_Hall '-P 2ybc'
_symmetry_space_group_name_H-M 'P 1 21/c 1'
_atom_sites_solution_hydrogens geom
_atom_sites_solution_primary direct
_atom_sites_solution_secondary difmap
_audit_creation_method SHELXL-97
_audit_update_record
;
2018-11-22 deposited with the CCDC.
2019-01-29 downloaded from the CCDC.
;
_cell_angle_alpha 90.00
_cell_angle_beta 90.439(4)
_cell_angle_gamma 90.00
_cell_formula_units_Z 4
_cell_length_a 17.377(4)
_cell_length_b 8.0888(16)
_cell_length_c 13.258(3)
_cell_measurement_reflns_used 1368
_cell_measurement_temperature 100(2)
_cell_measurement_theta_max 21.70
_cell_measurement_theta_min 2.34
_cell_volume 1863.5(7)
_computing_cell_refinement 'Bruker SAINT'
_computing_data_collection 'Bruker APEX'
_computing_data_reduction 'Bruker SAINT'
_computing_structure_refinement 'SHELXL-97 (Sheldrick, 1997)'
_computing_structure_solution 'SHELXS-97 (Sheldrick, 1990)'
_diffrn_ambient_temperature 100(2)
_diffrn_measured_fraction_theta_full 0.998
_diffrn_measured_fraction_theta_max 0.998
_diffrn_measurement_device_type 'Bruker APEX CCD'
_diffrn_measurement_method '\w scans'
_diffrn_radiation_monochromator graphite
_diffrn_radiation_source 'fine-focus sealed tube'
_diffrn_radiation_type MoK\a
_diffrn_radiation_wavelength 0.71073
_diffrn_reflns_av_R_equivalents 0.0922
_diffrn_reflns_av_sigmaI/netI 0.0708
_diffrn_reflns_limit_h_max 21
_diffrn_reflns_limit_h_min -21
_diffrn_reflns_limit_k_max 10
_diffrn_reflns_limit_k_min -10
_diffrn_reflns_limit_l_max 16
_diffrn_reflns_limit_l_min -16
_diffrn_reflns_number 22033
_diffrn_reflns_theta_full 26.50
_diffrn_reflns_theta_max 26.50
_diffrn_reflns_theta_min 1.17
_exptl_absorpt_coefficient_mu 1.620
_exptl_absorpt_correction_T_max 0.8950
_exptl_absorpt_correction_T_min 0.7816
_exptl_absorpt_correction_type multi-scan
_exptl_absorpt_process_details 'SADABS-2008/1 - Bruker AXS'
_exptl_crystal_colour yellow
_exptl_crystal_density_diffrn 1.528
_exptl_crystal_density_method 'not measured'
_exptl_crystal_description plate
_exptl_crystal_F_000 888
_exptl_crystal_size_max 0.16
_exptl_crystal_size_mid 0.14
_exptl_crystal_size_min 0.07
_refine_diff_density_max 0.644
_refine_diff_density_min -0.385
_refine_diff_density_rms 0.094
_refine_ls_extinction_method none
_refine_ls_goodness_of_fit_ref 1.024
_refine_ls_hydrogen_treatment constr
_refine_ls_matrix_type full
_refine_ls_number_parameters 224
_refine_ls_number_reflns 3855
_refine_ls_number_restraints 0
_refine_ls_restrained_S_all 1.024
_refine_ls_R_factor_all 0.0596
_refine_ls_R_factor_gt 0.0418
_refine_ls_shift/su_max 0.001
_refine_ls_shift/su_mean 0.000
_refine_ls_structure_factor_coef Fsqd
_refine_ls_weighting_details 'calc w=1/[\s^2^(Fo^2^)+(0.0219P)^2^+2.8297P] where P=(Fo^2^+2Fc^2^)/3'
_refine_ls_weighting_scheme calc
_refine_ls_wR_factor_gt 0.0959
_refine_ls_wR_factor_ref 0.1039
_reflns_number_gt 2991
_reflns_number_total 3855
_reflns_threshold_expression >2sigma(I)
_cod_data_source_file c8dt04938f2.cif
_cod_data_source_block C4
_cod_depositor_comments 'Adding full bibliography for 7048814--7048817.cif.'
_cod_original_sg_symbol_H-M P2(1)/c
_cod_database_code 7048817

loop_
_symmetry_equiv_pos_as_xyz
'x, y, z'
'-x, y+1/2, -z+1/2'
'-x, -y, -z'
'x, -y-1/2, z-1/2'

loop_
_atom_site_label
_atom_site_type_symbol
_atom_site_fract_x
_atom_site_fract_y
_atom_site_fract_z
_atom_site_U_iso_or_equiv
_atom_site_adp_type
_atom_site_occupancy
_atom_site_symmetry_multiplicity
_atom_site_calc_flag
_atom_site_refinement_flags
Zn1 Zn 0.19984(2) -0.29997(5) 0.57633(3) 0.01811(13) Uani 1 1 d .
O1 O 0.24715(14) -0.1268(3) 0.67618(17) 0.0207(5) Uani 1 1 d .
N1 N 0.20927(16) -0.1282(3) 0.4707(2) 0.0157(6) Uani 1 1 d .
C1 C 0.14869(18) -0.0658(4) 0.4192(2) 0.0158(7) Uani 1 1 d .
Cl2 Cl 0.29013(5) -0.49358(10) 0.58756(6) 0.0237(2) Uani 1 1 d .
O2 O 0.34436(13) 0.0348(3) 0.72331(16) 0.0185(5) Uani 1 1 d .
N2 N 0.09524(16) -0.1678(3) 0.3812(2) 0.0167(6) Uani 1 1 d .
C2 C 0.1114(2) -0.3390(4) 0.3548(3) 0.0228(8) Uani 1 1 d .
H2A H 0.0874 -0.3647 0.2895 0.034 Uiso 1 1 calc R
H2B H 0.0904 -0.4123 0.4066 0.034 Uiso 1 1 calc R
H2C H 0.1671 -0.3552 0.3504 0.034 Uiso 1 1 calc R
Cl3 Cl 0.07868(5) -0.35964(11) 0.61177(6) 0.0257(2) Uani 1 1 d .
C3 C 0.01422(19) -0.1212(5) 0.3719(3) 0.0232(8) Uani 1 1 d .
H3A H -0.0179 -0.2066 0.4029 0.035 Uiso 1 1 calc R
H3B H 0.0004 -0.1102 0.3004 0.035 Uiso 1 1 calc R
H3C H 0.0058 -0.0154 0.4062 0.035 Uiso 1 1 calc R
N3 N 0.13780(16) 0.0991(3) 0.4088(2) 0.0182(6) Uani 1 1 d .
C4 C 0.1657(2) 0.2162(4) 0.4839(3) 0.0229(8) Uani 1 1 d .
H4A H 0.1286 0.3068 0.4906 0.034 Uiso 1 1 calc R
H4B H 0.2155 0.2608 0.4628 0.034 Uiso 1 1 calc R
H4C H 0.1717 0.1600 0.5490 0.034 Uiso 1 1 calc R
N4 N 0.48216(17) 0.2483(4) 0.4301(2) 0.0213(6) Uani 1 1 d .
C5 C 0.1124(2) 0.1722(4) 0.3140(3) 0.0257(8) Uani 1 1 d .
H5A H 0.0658 0.2378 0.3253 0.039 Uiso 1 1 calc R
H5B H 0.1011 0.0842 0.2652 0.039 Uiso 1 1 calc R
H5C H 0.1530 0.2436 0.2876 0.039 Uiso 1 1 calc R
C6 C 0.27992(19) -0.0390(4) 0.4640(2) 0.0154(7) Uani 1 1 d .
C7 C 0.30747(19) 0.0046(4) 0.3687(2) 0.0175(7) Uani 1 1 d .
H7 H 0.2796 -0.0297 0.3104 0.021 Uiso 1 1 calc R
C8 C 0.37417(19) 0.0961(4) 0.3568(2) 0.0186(7) Uani 1 1 d .
H8 H 0.3906 0.1240 0.2908 0.022 Uiso 1 1 calc R
C9 C 0.41818(19) 0.1486(4) 0.4407(2) 0.0173(7) Uani 1 1 d .
C10 C 0.39251(19) 0.0988(4) 0.5357(2) 0.0178(7) Uani 1 1 d .
H10 H 0.4218 0.1287 0.5937 0.021 Uiso 1 1 calc R
C11 C 0.32501(19) 0.0060(4) 0.5483(2) 0.0158(7) Uani 1 1 d .
C12 C 0.30094(19) -0.0350(4) 0.6521(2) 0.0169(7) Uani 1 1 d .
C13 C 0.3264(2) -0.0090(4) 0.8271(2) 0.0216(8) Uani 1 1 d .
H13A H 0.3652 0.0388 0.8725 0.032 Uiso 1 1 calc R
H13B H 0.3265 -0.1296 0.8342 0.032 Uiso 1 1 calc R
H13C H 0.2755 0.0343 0.8444 0.032 Uiso 1 1 calc R
C14 C 0.52687(19) 0.2949(4) 0.5191(3) 0.0199(7) Uani 1 1 d .
H14A H 0.5701 0.3649 0.4989 0.030 Uiso 1 1 calc R
H14B H 0.5465 0.1951 0.5524 0.030 Uiso 1 1 calc R
H14C H 0.4940 0.3560 0.5659 0.030 Uiso 1 1 calc R
C15 C 0.5169(2) 0.2684(4) 0.3313(3) 0.0226(8) Uani 1 1 d .
H15A H 0.5653 0.3297 0.3383 0.034 Uiso 1 1 calc R
H15B H 0.4816 0.3295 0.2870 0.034 Uiso 1 1 calc R
H15C H 0.5272 0.1593 0.3022 0.034 Uiso 1 1 calc R

loop_
_atom_site_aniso_label
_atom_site_aniso_U_11
_atom_site_aniso_U_22
_atom_site_aniso_U_33
_atom_site_aniso_U_23
_atom_site_aniso_U_13
_atom_site_aniso_U_12
Zn1 0.0207(2) 0.0179(2) 0.0157(2) 0.00137(16) -0.00333(15) -0.00351(16)
O1 0.0229(13) 0.0232(13) 0.0160(12) -0.0015(10) -0.0027(10) -0.0047(11)
N1 0.0168(15) 0.0156(14) 0.0147(13) -0.0008(11) -0.0035(11) -0.0015(11)
C1 0.0157(17) 0.0188(17) 0.0129(15) 0.0006(13) -0.0033(13) -0.0026(13)
Cl2 0.0248(5) 0.0226(4) 0.0237(4) 0.0005(3) -0.0051(3) 0.0005(4)
O2 0.0201(13) 0.0214(12) 0.0140(11) 0.0007(9) -0.0037(9) -0.0037(10)
N2 0.0186(15) 0.0136(14) 0.0178(14) 0.0007(11) -0.0034(11) -0.0019(11)
C2 0.029(2) 0.0163(17) 0.0234(18) -0.0025(14) -0.0022(15) -0.0034(15)
Cl3 0.0220(5) 0.0332(5) 0.0218(4) 0.0014(4) -0.0005(3) -0.0059(4)
C3 0.0139(17) 0.033(2) 0.0225(18) -0.0046(16) -0.0038(14) -0.0012(15)
N3 0.0210(15) 0.0143(14) 0.0190(14) -0.0003(11) -0.0055(12) 0.0018(12)
C4 0.0241(19) 0.0189(18) 0.0257(18) -0.0065(15) -0.0044(15) 0.0016(15)
N4 0.0205(16) 0.0236(15) 0.0197(15) 0.0032(12) -0.0029(12) -0.0062(12)
C5 0.033(2) 0.0208(19) 0.0230(18) 0.0036(14) -0.0053(16) 0.0016(16)
C6 0.0166(17) 0.0112(15) 0.0185(16) 0.0001(12) -0.0034(13) 0.0006(13)
C7 0.0205(18) 0.0169(17) 0.0151(16) 0.0002(13) -0.0043(13) 0.0007(14)
C8 0.0207(18) 0.0182(17) 0.0167(16) 0.0018(13) -0.0007(13) 0.0038(14)
C9 0.0166(18) 0.0153(16) 0.0199(17) 0.0017(13) -0.0023(13) 0.0016(13)
C10 0.0203(18) 0.0160(17) 0.0171(16) -0.0014(13) -0.0026(13) 0.0018(14)
C11 0.0147(17) 0.0154(16) 0.0172(16) 0.0000(13) -0.0028(13) 0.0034(13)
C12 0.0163(17) 0.0142(16) 0.0202(17) -0.0024(13) -0.0055(13) 0.0006(14)
C13 0.030(2) 0.0227(18) 0.0120(16) 0.0008(13) -0.0016(14) -0.0035(15)
C14 0.0179(18) 0.0196(17) 0.0222(17) -0.0005(14) -0.0041(14) -0.0048(14)
C15 0.0189(18) 0.0249(19) 0.0242(18) 0.0023(15) -0.0007(14) -0.0018(15)

loop_
_atom_type_symbol
_atom_type_description
_atom_type_scat_dispersion_real
_atom_type_scat_dispersion_imag
_atom_type_scat_source
C C 0.0033 0.0016 'International Tables Vol C Tables 4.2.6.8 and 6.1.1.4'
H H 0.0000 0.0000 'International Tables Vol C Tables 4.2.6.8 and 6.1.1.4'
N N 0.0061 0.0033 'International Tables Vol C Tables 4.2.6.8 and 6.1.1.4'
O O 0.0106 0.0060 'International Tables Vol C Tables 4.2.6.8 and 6.1.1.4'
Cl Cl 0.1484 0.1585 'International Tables Vol C Tables 4.2.6.8 and 6.1.1.4'
Zn Zn 0.2839 1.4301 'International Tables Vol C Tables 4.2.6.8 and 6.1.1.4'

loop_
_geom_angle_atom_site_label_1
_geom_angle_atom_site_label_2
_geom_angle_atom_site_label_3
_geom_angle
N1 Zn1 O1 86.76(10)
N1 Zn1 Cl3 112.77(8)
O1 Zn1 Cl3 112.43(7)
N1 Zn1 Cl2 118.68(8)
O1 Zn1 Cl2 98.96(7)
Cl3 Zn1 Cl2 120.30(4)
C12 O1 Zn1 122.2(2)
C1 N1 C6 116.6(3)
C1 N1 Zn1 123.5(2)
C6 N1 Zn1 118.3(2)
N2 C1 N1 119.8(3)
N2 C1 N3 118.3(3)
N1 C1 N3 121.9(3)
C12 O2 C13 116.3(3)
C1 N2 C2 122.9(3)
C1 N2 C3 122.6(3)
C2 N2 C3 114.3(3)
N2 C2 H2A 109.5
N2 C2 H2B 109.5
H2A C2 H2B 109.5
N2 C2 H2C 109.5
H2A C2 H2C 109.5
H2B C2 H2C 109.5
N2 C3 H3A 109.5
N2 C3 H3B 109.5
H3A C3 H3B 109.5
N2 C3 H3C 109.5
H3A C3 H3C 109.5
H3B C3 H3C 109.5
C1 N3 C5 121.9(3)
C1 N3 C4 121.8(3)
C5 N3 C4 115.1(3)
N3 C4 H4A 109.5
N3 C4 H4B 109.5
H4A C4 H4B 109.5
N3 C4 H4C 109.5
H4A C4 H4C 109.5
H4B C4 H4C 109.5
C9 N4 C15 119.7(3)
C9 N4 C14 119.6(3)
C15 N4 C14 118.5(3)
N3 C5 H5A 109.5
N3 C5 H5B 109.5
H5A C5 H5B 109.5
N3 C5 H5C 109.5
H5A C5 H5C 109.5
H5B C5 H5C 109.5
C7 C6 C11 117.3(3)
C7 C6 N1 118.9(3)
C11 C6 N1 123.8(3)
C8 C7 C6 121.9(3)
C8 C7 H7 119.0
C6 C7 H7 119.0
C7 C8 C9 121.4(3)
C7 C8 H8 119.3
C9 C8 H8 119.3
N4 C9 C10 121.4(3)
N4 C9 C8 121.9(3)
C10 C9 C8 116.6(3)
C9 C10 C11 122.3(3)
C9 C10 H10 118.9
C11 C10 H10 118.9
C10 C11 C6 120.3(3)
C10 C11 C12 118.2(3)
C6 C11 C12 121.4(3)
O1 C12 O2 119.8(3)
O1 C12 C11 126.5(3)
O2 C12 C11 113.7(3)
O2 C13 H13A 109.5
O2 C13 H13B 109.5
H13A C13 H13B 109.5
O2 C13 H13C 109.5
H13A C13 H13C 109.5
H13B C13 H13C 109.5
N4 C14 H14A 109.5
N4 C14 H14B 109.5
H14A C14 H14B 109.5
N4 C14 H14C 109.5
H14A C14 H14C 109.5
H14B C14 H14C 109.5
N4 C15 H15A 109.5
N4 C15 H15B 109.5
H15A C15 H15B 109.5
N4 C15 H15C 109.5
H15A C15 H15C 109.5
H15B C15 H15C 109.5

loop_
_geom_bond_atom_site_label_1
_geom_bond_atom_site_label_2
_geom_bond_distance
Zn1 N1 1.981(3)
Zn1 O1 2.091(2)
Zn1 Cl3 2.2139(10)
Zn1 Cl2 2.2210(10)
O1 C12 1.237(4)
N1 C1 1.348(4)
N1 C6 1.427(4)
C1 N2 1.338(4)
C1 N3 1.354(4)
O2 C12 1.330(4)
O2 C13 1.457(4)
N2 C2 1.456(4)
N2 C3 1.462(4)
C2 H2A 0.9800
C2 H2B 0.9800
C2 H2C 0.9800
C3 H3A 0.9800
C3 H3B 0.9800
C3 H3C 0.9800
N3 C5 1.455(4)
N3 C4 1.455(4)
C4 H4A 0.9800
C4 H4B 0.9800
C4 H4C 0.9800
N4 C9 1.382(4)
N4 C15 1.456(4)
N4 C14 1.457(4)
C5 H5A 0.9800
C5 H5B 0.9800
C5 H5C 0.9800
C6 C7 1.400(5)
C6 C11 1.408(4)
C7 C8 1.385(5)
C7 H7 0.9500
C8 C9 1.410(5)
C8 H8 0.9500
C9 C10 1.399(5)
C10 C11 1.403(5)
C10 H10 0.9500
C11 C12 1.479(5)
C13 H13A 0.9800
C13 H13B 0.9800
C13 H13C 0.9800
C14 H14A 0.9800
C14 H14B 0.9800
C14 H14C 0.9800
C15 H15A 0.9800
C15 H15B 0.9800
C15 H15C 0.9800

loop_
_geom_torsion_atom_site_label_1
_geom_torsion_atom_site_label_2
_geom_torsion_atom_site_label_3
_geom_torsion_atom_site_label_4
_geom_torsion
N1 Zn1 O1 C12 -40.8(3)
Cl3 Zn1 O1 C12 -154.1(2)
Cl2 Zn1 O1 C12 77.8(3)
O1 Zn1 N1 C1 -118.9(3)
Cl3 Zn1 N1 C1 -6.0(3)
Cl2 Zn1 N1 C1 142.6(2)
O1 Zn1 N1 C6 46.3(2)
Cl3 Zn1 N1 C6 159.3(2)
Cl2 Zn1 N1 C6 -52.1(2)
C6 N1 C1 N2 148.4(3)
Zn1 N1 C1 N2 -46.0(4)
C6 N1 C1 N3 -35.1(4)
Zn1 N1 C1 N3 130.4(3)
N1 C1 N2 C2 -26.1(5)
N3 C1 N2 C2 157.3(3)
N1 C1 N2 C3 147.9(3)
N3 C1 N2 C3 -28.7(5)
N2 C1 N3 C5 -44.8(5)
N1 C1 N3 C5 138.7(3)
N2 C1 N3 C4 148.2(3)
N1 C1 N3 C4 -28.3(5)
C1 N1 C6 C7 -50.6(4)
Zn1 N1 C6 C7 143.1(2)
C1 N1 C6 C11 130.6(3)
Zn1 N1 C6 C11 -35.7(4)
C11 C6 C7 C8 -3.4(5)
N1 C6 C7 C8 177.7(3)
C6 C7 C8 C9 0.7(5)
C15 N4 C9 C10 166.7(3)
C14 N4 C9 C10 3.8(5)
C15 N4 C9 C8 -15.2(5)
C14 N4 C9 C8 -178.2(3)
C7 C8 C9 N4 -176.0(3)
C7 C8 C9 C10 2.1(5)
N4 C9 C10 C11 176.0(3)
C8 C9 C10 C11 -2.2(5)
C9 C10 C11 C6 -0.6(5)
C9 C10 C11 C12 -177.6(3)
C7 C6 C11 C10 3.4(5)
N1 C6 C11 C10 -177.8(3)
C7 C6 C11 C12 -179.7(3)
N1 C6 C11 C12 -0.9(5)
Zn1 O1 C12 O2 -159.4(2)
Zn1 O1 C12 C11 19.3(5)
C13 O2 C12 O1 2.5(4)
C13 O2 C12 C11 -176.4(3)
C10 C11 C12 O1 -173.4(3)
C6 C11 C12 O1 9.7(5)
C10 C11 C12 O2 5.3(4)
C6 C11 C12 O2 -171.6(3)
